data_7203350
loop_
_publ_author_name
'Nakano, Kazunori'
'Sada, Kazuki'
'Aburaya, Kazuaki'
'Nakagawa, Kenji'
'Yoswathananont, Nungruethai'
'Tohnai, Norimitsu'
'Miyata, Mikiji'

_publ_section_title
;
 Guest-induced inversion of an asymmetric host layer in inclusion
 crystals of cholic acid
;
_journal_issue 6
_journal_name_full CrystEngComm
_journal_page_first 461
_journal_paper_doi 10.1039/b602862d
_journal_volume 8
_journal_year 2006
_chemical_formula_sum 'C57 H92 O8'
_chemical_formula_weight 905.35
_space_group_IT_number 4
_symmetry_cell_setting monoclinic
_symmetry_Int_Tables_number 4
_symmetry_space_group_name_Hall 'P 2yb'
_symmetry_space_group_name_H-M 'P 1 21 1'
_audit_creation_date 'Thu Apr 27 09:31:46 2006'
_audit_creation_method 'by teXsan'
_cell_angle_alpha 90
_cell_angle_beta 90.889(1)
_cell_angle_gamma 90
_cell_formula_units_Z 2
_cell_length_a 7.3178(2)
_cell_length_b 25.8105(6)
_cell_length_c 13.6157(3)
_cell_measurement_reflns_used 10113
_cell_measurement_temperature 93.2
_cell_measurement_theta_max 68.1
_cell_measurement_theta_min 3.2
_cell_volume 2571.37(11)
_computing_cell_refinement PROCESS-AUTO
_computing_data_collection PROCESS-AUTO
_computing_data_reduction 'teXsan Ver. 1.10'
_computing_publication_material 'teXsan Ver. 1.10'
_computing_structure_refinement 'teXsan Ver. 1.10'
_computing_structure_solution SIR92
_diffrn_measured_fraction_theta_full 0.9763
_diffrn_measured_fraction_theta_max 0.9763
_diffrn_measurement_device_type 'Rigaku RAXIS-RAPID Imaging Plate'
_diffrn_measurement_method \w
_diffrn_radiation_type 'Cu K\a'
_diffrn_radiation_wavelength 1.5419
_diffrn_reflns_av_R_equivalents 0.149
_diffrn_reflns_limit_h_max 8
_diffrn_reflns_limit_h_min 0
_diffrn_reflns_limit_k_max 30
_diffrn_reflns_limit_k_min 0
_diffrn_reflns_limit_l_max 15
_diffrn_reflns_limit_l_min -15
_diffrn_reflns_number 18177
_diffrn_reflns_theta_full 68.24
_diffrn_reflns_theta_max 68.24
_exptl_absorpt_coefficient_mu 0.593
_exptl_absorpt_correction_type none
_exptl_crystal_colour colorless
_exptl_crystal_density_diffrn 1.169
_exptl_crystal_density_method 'not measured'
_exptl_crystal_description block
_exptl_crystal_size_max 0.300
_exptl_crystal_size_mid 0.200
_exptl_crystal_size_min 0.100
_refine_diff_density_max 0.60
_refine_diff_density_min -0.51
_refine_ls_extinction_method none
_refine_ls_goodness_of_fit_ref 1.374
_refine_ls_hydrogen_treatment noref
_refine_ls_number_parameters 586
_refine_ls_number_reflns 4706
_refine_ls_R_factor_gt 0.0940
_refine_ls_shift/su_max 0.0001
_refine_ls_structure_factor_coef Fsqd
_refine_ls_weighting_details 'w = 1/[\s^2^(Fo^2^) + (0.05000(Max(Fo^2^,0) + 2Fc^2^)/3)^2^]'
_refine_ls_weighting_scheme calc
_refine_ls_wR_factor_ref 0.2027
_reflns_number_gt 2791
_reflns_number_total 4706
_reflns_threshold_expression F^2^>2.0\s(F^2^)
_cod_data_source_file b602862d.txt
_cod_data_source_block aburaya94
_cod_original_cell_volume 2571.4(1)
_cod_original_formula_sum 'C57 H92 O8 '
_cod_database_code 7203350

loop_
_symmetry_equiv_pos_as_xyz
x,y,z
-x,1/2+y,-z

loop_
_atom_site_label
_atom_site_type_symbol
_atom_site_fract_x
_atom_site_fract_y
_atom_site_fract_z
_atom_site_U_iso_or_equiv
_atom_site_adp_type
_atom_site_occupancy
_atom_site_calc_flag
_atom_site_refinement_flags
_atom_site_disorder_assembly
_atom_site_disorder_group
O(1) O 1.4005(6) 0.3632(4) -0.0009(3) 0.041(2) Uani 1.00 d . . .
O(2) O 1.3227(6) 0.3271(4) 0.4252(3) 0.032(1) Uani 1.00 d . . .
O(3) O 1.7204(7) 0.3677(4) 0.9051(4) 0.048(2) Uani 1.00 d . . .
O(4) O 1.9334(6) 0.3771(4) 0.7904(3) 0.038(1) Uani 1.00 d . . .
O(5) O 0.9396(6) -0.1152(4) 0.4981(3) 0.041(2) Uani 1.00 d . . .
O(6) O 0.8668(6) -0.0785(4) 0.0700(3) 0.034(1) Uani 1.00 d . . .
O(7) O 1.2612(7) -0.1217(4) -0.4040(4) 0.047(2) Uani 1.00 d . . .
O(8) O 1.4759(6) -0.1285(4) -0.2872(3) 0.038(2) Uani 1.00 d . . .
C(1) C 1.1406(10) 0.2571(5) 0.1177(5) 0.032(2) Uani 1.00 d . . .
C(2) C 1.1955(9) 0.3128(4) 0.0918(5) 0.031(2) Uani 1.00 d . . .
C(3) C 1.3512(10) 0.3107(4) 0.0200(5) 0.031(2) Uani 1.00 d . . .
C(4) C 1.5127(9) 0.2806(4) 0.0617(5) 0.032(2) Uani 1.00 d . . .
C(5) C 1.4581(9) 0.2251(4) 0.0926(5) 0.027(2) Uani 1.00 d . . .
C(6) C 1.6261(10) 0.1961(4) 0.1349(5) 0.035(2) Uani 1.00 d . . .
C(7) C 1.6824(9) 0.2157(4) 0.2342(5) 0.032(2) Uani 1.00 d . . .
C(8) C 1.5266(10) 0.2160(4) 0.3079(5) 0.030(2) Uani 1.00 d . . .
C(9) C 1.3560(10) 0.2452(4) 0.2667(5) 0.029(2) Uani 1.00 d . . .
C(10) C 1.2946(9) 0.2244(4) 0.1629(5) 0.029(2) Uani 1.00 d . . .
C(11) C 1.2057(9) 0.2498(4) 0.3407(5) 0.033(2) Uani 1.00 d . . .
C(12) C 1.2710(9) 0.2732(4) 0.4377(5) 0.031(2) Uani 1.00 d . . .
C(13) C 1.4346(9) 0.2434(4) 0.4819(5) 0.026(2) Uani 1.00 d . . .
C(14) C 1.5821(9) 0.2414(4) 0.4062(5) 0.027(2) Uani 1.00 d . . .
C(15) C 1.7484(9) 0.2197(4) 0.4628(5) 0.032(2) Uani 1.00 d . . .
C(16) C 1.7320(10) 0.2434(4) 0.5650(6) 0.037(2) Uani 1.00 d . . .
C(17) C 1.5385(9) 0.2688(4) 0.5710(5) 0.030(2) Uani 1.00 d . . .
C(18) C 1.3674(9) 0.1887(4) 0.5146(5) 0.033(2) Uani 1.00 d . . .
C(19) C 1.224(1) 0.1679(4) 0.1738(5) 0.040(2) Uani 1.00 d . . .
C(20) C 1.4632(10) 0.2657(4) 0.6741(5) 0.033(2) Uani 1.00 d . . .
C(21) C 1.2722(9) 0.2904(5) 0.6825(5) 0.041(2) Uani 1.00 d . . .
C(22) C 1.5930(10) 0.2897(4) 0.7516(5) 0.035(2) Uani 1.00 d . . .
C(23) C 1.641(1) 0.3462(5) 0.7367(6) 0.045(2) Uani 1.00 d . . .
C(24) C 1.766(1) 0.3639(4) 0.8199(6) 0.035(2) Uani 1.00 d . . .
C(25) C 0.6923(10) -0.0058(4) 0.3746(5) 0.035(2) Uani 1.00 d . . .
C(26) C 0.7398(10) -0.0611(4) 0.4039(5) 0.035(2) Uani 1.00 d . . .
C(27) C 0.8984(9) -0.0617(4) 0.4748(5) 0.032(2) Uani 1.00 d . . .
C(28) C 1.0637(9) -0.0340(4) 0.4367(5) 0.030(2) Uani 1.00 d . . .
C(29) C 1.0199(9) 0.0219(4) 0.4048(5) 0.031(2) Uani 1.00 d . . .
C(30) C 1.193(1) 0.0490(4) 0.3654(5) 0.037(2) Uani 1.00 d . . .
C(31) C 1.2436(10) 0.0297(4) 0.2644(5) 0.033(2) Uani 1.00 d . . .
C(32) C 1.0853(9) 0.0316(4) 0.1896(5) 0.027(2) Uani 1.00 d . . .
C(33) C 0.9140(9) 0.0040(4) 0.2314(5) 0.027(2) Uani 1.00 d . . .
C(34) C 0.8550(9) 0.0255(4) 0.3319(5) 0.028(2) Uani 1.00 d . . .
C(35) C 0.7596(9) 0.0002(4) 0.1528(5) 0.035(2) Uani 1.00 d . . .
C(36) C 0.8187(9) -0.0237(4) 0.0563(5) 0.029(2) Uani 1.00 d . . .
C(37) C 0.9846(9) 0.0050(4) 0.0136(5) 0.028(2) Uani 1.00 d . . .
C(38) C 1.1359(9) 0.0062(4) 0.0931(5) 0.028(2) Uani 1.00 d . . .
C(39) C 1.3042(9) 0.0254(4) 0.0391(5) 0.032(2) Uani 1.00 d . . .
C(40) C 1.2813(9) 0.0040(4) -0.0658(5) 0.041(2) Uani 1.00 d . . .
C(41) C 1.0884(9) -0.0208(4) -0.0718(5) 0.027(2) Uani 1.00 d . . .
C(42) C 0.9204(10) 0.0599(4) -0.0159(5) 0.036(2) Uani 1.00 d . . .
C(43) C 0.792(1) 0.0814(4) 0.3244(5) 0.038(2) Uani 1.00 d . . .
C(44) C 1.0084(10) -0.0173(4) -0.1783(5) 0.030(2) Uani 1.00 d . . .
C(45) C 0.8149(10) -0.0403(4) -0.1901(5) 0.038(2) Uani 1.00 d . . .
C(46) C 1.1400(9) -0.0404(4) -0.2541(5) 0.031(2) Uani 1.00 d . . .
C(47) C 1.185(1) -0.0981(5) -0.2384(5) 0.041(2) Uani 1.00 d . . .
C(48) C 1.308(1) -0.1175(4) -0.3177(6) 0.038(2) Uani 1.00 d . . .
C(49) C 1.889(1) 0.1589(5) 0.7965(6) 0.064(3) Uani 1.00 d . . .
C(50) C 1.729(1) 0.1373(5) 0.7878(7) 0.067(3) Uani 1.00 d . . .
C(51) C 1.675(1) 0.1018(5) 0.7096(6) 0.054(3) Uani 1.00 d . . .
C(52) C 1.818(1) 0.0957(5) 0.6409(7) 0.075(3) Uani 1.00 d . . .
C(53) C 1.982(1) 0.1152(5) 0.6460(7) 0.056(3) Uani 1.00 d . . .
C(54) C 2.024(1) 0.1476(5) 0.7219(7) 0.072(4) Uani 1.00 d . . .
C(55) C 1.960(1) 0.1934(5) 0.8703(7) 0.077(4) Uani 1.00 d . . .
C(56) C 1.580(2) 0.1485(5) 0.8624(6) 0.089(4) Uani 1.00 d . . .
C(57) C 1.505(1) 0.0786(6) 0.698(1) 0.140(6) Uani 1.00 d . . .
H(1) H 1.0444 0.2585 0.1627 0.0395 Uiso 1.00 calc . . .
H(2) H 1.1009 0.2404 0.0589 0.0395 Uiso 1.00 calc . . .
H(3) H 1.0940 0.3303 0.0626 0.0382 Uiso 1.00 calc . . .
H(4) H 1.2339 0.3306 0.1494 0.0382 Uiso 1.00 calc . . .
H(5) H 1.3098 0.2944 -0.0392 0.0375 Uiso 1.00 calc . . .
H(6) H 1.6041 0.2786 0.0134 0.0385 Uiso 1.00 calc . . .
H(7) H 1.5583 0.2984 0.1177 0.0385 Uiso 1.00 calc . . .
H(8) H 1.4207 0.2070 0.0343 0.0328 Uiso 1.00 calc . . .
H(9) H 1.5983 0.1603 0.1391 0.0432 Uiso 1.00 calc . . .
H(10) H 1.7254 0.2009 0.0912 0.0432 Uiso 1.00 calc . . .
H(11) H 1.7279 0.2500 0.2289 0.0381 Uiso 1.00 calc . . .
H(12) H 1.7771 0.1939 0.2605 0.0381 Uiso 1.00 calc . . .
H(13) H 1.4917 0.1814 0.3212 0.0369 Uiso 1.00 calc . . .
H(14) H 1.3962 0.2801 0.2558 0.0349 Uiso 1.00 calc . . .
H(15) H 1.1598 0.2160 0.3537 0.0396 Uiso 1.00 calc . . .
H(16) H 1.1109 0.2707 0.3145 0.0396 Uiso 1.00 calc . . .
H(17) H 1.1735 0.2715 0.4824 0.0375 Uiso 1.00 calc . . .
H(18) H 1.6111 0.2766 0.3910 0.0339 Uiso 1.00 calc . . .
H(19) H 1.8598 0.2301 0.4327 0.0389 Uiso 1.00 calc . . .
H(20) H 1.7443 0.1829 0.4651 0.0389 Uiso 1.00 calc . . .
H(21) H 1.8249 0.2684 0.5751 0.0465 Uiso 1.00 calc . . .
H(22) H 1.7439 0.2168 0.6131 0.0465 Uiso 1.00 calc . . .
H(23) H 1.5542 0.3047 0.5558 0.0374 Uiso 1.00 calc . . .
H(24) H 1.4679 0.1699 0.5417 0.0391 Uiso 1.00 calc . . .
H(25) H 1.2763 0.1927 0.5627 0.0391 Uiso 1.00 calc . . .
H(26) H 1.3185 0.1707 0.4596 0.0391 Uiso 1.00 calc . . .
H(27) H 1.3198 0.1467 0.2005 0.0500 Uiso 1.00 calc . . .
H(28) H 1.1234 0.1673 0.2166 0.0500 Uiso 1.00 calc . . .
H(29) H 1.1885 0.1549 0.1114 0.0500 Uiso 1.00 calc . . .
H(30) H 1.4513 0.2298 0.6898 0.0395 Uiso 1.00 calc . . .
H(31) H 1.1901 0.2744 0.6376 0.0518 Uiso 1.00 calc . . .
H(32) H 1.2798 0.3263 0.6697 0.0518 Uiso 1.00 calc . . .
H(33) H 1.2288 0.2854 0.7480 0.0518 Uiso 1.00 calc . . .
H(34) H 1.7039 0.2704 0.7530 0.0413 Uiso 1.00 calc . . .
H(35) H 1.5368 0.2866 0.8147 0.0413 Uiso 1.00 calc . . .
H(36) H 1.5324 0.3665 0.7366 0.0550 Uiso 1.00 calc . . .
H(37) H 1.7014 0.3502 0.6764 0.0550 Uiso 1.00 calc . . .
H(38) H 1.4969 0.3629 -0.0494 0.0500 Uiso 1.00 calc . . .
H(39) H 1.2188 0.3462 0.3995 0.0401 Uiso 1.00 calc . . .
H(40) H 2.0231 0.3889 0.8384 0.0455 Uiso 1.00 calc . . .
H(41) H 0.5977 -0.0067 0.3265 0.0426 Uiso 1.00 calc . . .
H(42) H 0.6511 0.0121 0.4312 0.0426 Uiso 1.00 calc . . .
H(43) H 0.7704 -0.0801 0.3471 0.0426 Uiso 1.00 calc . . .
H(44) H 0.6362 -0.0764 0.4339 0.0426 Uiso 1.00 calc . . .
H(45) H 0.8613 -0.0449 0.5339 0.0401 Uiso 1.00 calc . . .
H(46) H 1.1536 -0.0330 0.4879 0.0377 Uiso 1.00 calc . . .
H(47) H 1.1078 -0.0526 0.3827 0.0377 Uiso 1.00 calc . . .
H(48) H 0.9853 0.0401 0.4624 0.0376 Uiso 1.00 calc . . .
H(49) H 1.1706 0.0854 0.3609 0.0454 Uiso 1.00 calc . . .
H(50) H 1.2928 0.0431 0.4092 0.0454 Uiso 1.00 calc . . .
H(51) H 1.3418 0.0500 0.2397 0.0411 Uiso 1.00 calc . . .
H(52) H 1.2840 -0.0056 0.2697 0.0411 Uiso 1.00 calc . . .
H(53) H 1.0555 0.0668 0.1769 0.0331 Uiso 1.00 calc . . .
H(54) H 0.9515 -0.0308 0.2436 0.0327 Uiso 1.00 calc . . .
H(55) H 0.6630 -0.0202 0.1780 0.0422 Uiso 1.00 calc . . .
H(56) H 0.7158 0.0340 0.1386 0.0422 Uiso 1.00 calc . . .
H(57) H 0.7188 -0.0219 0.0112 0.0346 Uiso 1.00 calc . . .
H(58) H 1.1602 -0.0294 0.1088 0.0347 Uiso 1.00 calc . . .
H(59) H 1.3087 0.0622 0.0398 0.0390 Uiso 1.00 calc . . .
H(60) H 1.4133 0.0122 0.0697 0.0390 Uiso 1.00 calc . . .
H(61) H 1.2890 0.0317 -0.1121 0.0497 Uiso 1.00 calc . . .
H(62) H 1.3720 -0.0209 -0.0790 0.0497 Uiso 1.00 calc . . .
H(63) H 1.1024 -0.0565 -0.0559 0.0330 Uiso 1.00 calc . . .
H(64) H 0.8257 0.0576 -0.0639 0.0437 Uiso 1.00 calc . . .
H(65) H 1.0203 0.0787 -0.0413 0.0437 Uiso 1.00 calc . . .
H(66) H 0.8756 0.0772 0.0408 0.0437 Uiso 1.00 calc . . .
H(67) H 0.6862 0.0830 0.2831 0.0459 Uiso 1.00 calc . . .
H(68) H 0.8866 0.1016 0.2967 0.0459 Uiso 1.00 calc . . .
H(69) H 0.7645 0.0939 0.3876 0.0459 Uiso 1.00 calc . . .
H(70) H 0.9986 0.0184 -0.1940 0.0375 Uiso 1.00 calc . . .
H(71) H 0.7366 -0.0240 -0.1452 0.0480 Uiso 1.00 calc . . .
H(72) H 0.7717 -0.0345 -0.2555 0.0480 Uiso 1.00 calc . . .
H(73) H 0.8199 -0.0765 -0.1777 0.0480 Uiso 1.00 calc . . .
H(74) H 1.0866 -0.0367 -0.3178 0.0384 Uiso 1.00 calc . . .
H(75) H 1.2516 -0.0218 -0.2507 0.0384 Uiso 1.00 calc . . .
H(76) H 1.0739 -0.1175 -0.2406 0.0489 Uiso 1.00 calc . . .
H(77) H 1.2435 -0.1026 -0.1770 0.0489 Uiso 1.00 calc . . .
H(78) H 1.0385 -0.1158 0.5467 0.0509 Uiso 1.00 calc . . .
H(79) H 0.7620 -0.0971 0.0952 0.0412 Uiso 1.00 calc . . .
H(80) H 1.5642 -0.1419 -0.3336 0.0449 Uiso 1.00 calc . . .
H(81) H 1.7909 0.0746 0.5851 0.0871 Uiso 1.00 calc . . .
H(82) H 2.0692 0.1075 0.5973 0.0675 Uiso 1.00 calc . . .
H(83) H 2.1421 0.1629 0.7275 0.0866 Uiso 1.00 calc . . .
H(84) H 1.8667 0.2001 0.9178 0.0917 Uiso 1.00 calc . . .
H(85) H 1.9945 0.2252 0.8414 0.0917 Uiso 1.00 calc . . .
H(86) H 2.0613 0.1780 0.9025 0.0917 Uiso 1.00 calc . . .
H(87) H 1.6229 0.1382 0.9257 0.1063 Uiso 1.00 calc . . .
H(88) H 1.4738 0.1303 0.8448 0.1063 Uiso 1.00 calc . . .
H(89) H 1.5565 0.1849 0.8629 0.1063 Uiso 1.00 calc . . .
H(90) H 1.4289 0.0873 0.7487 0.1787 Uiso 1.00 calc . . .
H(91) H 1.4528 0.0895 0.6357 0.1787 Uiso 1.00 calc . . .
H(92) H 1.5217 0.0417 0.6946 0.1787 Uiso 1.00 calc . . .

loop_
_atom_site_aniso_label
_atom_site_aniso_U_11
_atom_site_aniso_U_22
_atom_site_aniso_U_33
_atom_site_aniso_U_12
_atom_site_aniso_U_13
_atom_site_aniso_U_23
O(1) 0.044(3) 0.032(3) 0.047(3) -0.002(2) 0.007(3) 0.016(3)
O(2) 0.031(3) 0.029(3) 0.036(3) 0.003(2) -0.008(2) 0.005(2)
O(3) 0.049(3) 0.061(4) 0.033(3) -0.018(3) 0.005(2) -0.007(3)
O(4) 0.036(3) 0.041(3) 0.037(3) -0.005(2) 0.002(2) -0.005(3)
O(5) 0.041(3) 0.042(3) 0.041(3) -0.005(3) -0.003(3) 0.016(3)
O(6) 0.031(3) 0.029(3) 0.041(3) 0.000(2) 0.004(2) 0.007(2)
O(7) 0.046(3) 0.060(4) 0.035(3) 0.015(3) -0.004(3) 0.002(3)
O(8) 0.043(3) 0.040(3) 0.031(3) 0.005(3) 0.000(2) -0.004(2)
C(1) 0.034(4) 0.043(4) 0.018(4) -0.005(3) 0.001(3) 0.008(3)
C(2) 0.030(4) 0.038(4) 0.025(4) 0.003(3) -0.002(3) 0.006(3)
C(3) 0.032(4) 0.033(3) 0.028(4) -0.002(3) 0.003(3) 0.005(3)
C(4) 0.033(4) 0.028(4) 0.034(4) -0.001(3) 0.003(3) 0.001(3)
C(5) 0.034(4) 0.029(4) 0.020(4) -0.004(3) 0.002(2) -0.004(3)
C(6) 0.038(4) 0.045(5) 0.024(4) 0.004(3) 0.003(3) 0.002(3)
C(7) 0.035(4) 0.035(5) 0.026(3) 0.011(4) 0.004(3) 0.000(3)
C(8) 0.035(4) 0.037(5) 0.017(3) 0.005(3) -0.001(2) 0.004(3)
C(9) 0.034(4) 0.029(4) 0.025(3) 0.002(3) -0.001(2) 0.005(3)
C(10) 0.037(4) 0.030(4) 0.020(3) 0.002(3) 0.008(2) 0.006(3)
C(11) 0.028(4) 0.039(5) 0.032(4) -0.002(3) 0.001(3) -0.001(3)
C(12) 0.032(4) 0.028(3) 0.033(4) -0.001(3) -0.002(3) 0.000(3)
C(13) 0.028(4) 0.030(4) 0.021(4) 0.000(3) 0.004(2) -0.003(3)
C(14) 0.033(4) 0.031(4) 0.018(3) -0.001(3) 0.004(2) 0.001(3)
C(15) 0.028(4) 0.033(5) 0.036(4) 0.004(3) 0.003(3) 0.000(3)
C(16) 0.034(4) 0.042(5) 0.035(4) 0.005(3) -0.007(4) 0.001(3)
C(17) 0.030(3) 0.034(5) 0.026(3) -0.004(3) -0.002(3) -0.007(3)
C(18) 0.037(4) 0.028(4) 0.034(4) -0.002(3) 0.014(3) -0.006(3)
C(19) 0.044(5) 0.037(4) 0.037(5) -0.016(4) -0.005(4) -0.001(4)
C(20) 0.037(4) 0.034(5) 0.028(3) 0.002(3) 0.004(3) 0.000(3)
C(21) 0.028(4) 0.063(6) 0.033(5) -0.006(4) 0.001(3) -0.010(4)
C(22) 0.039(4) 0.030(4) 0.035(4) -0.010(4) 0.001(3) 0.008(3)
C(23) 0.067(6) 0.028(4) 0.039(5) -0.013(4) -0.009(4) -0.004(4)
C(24) 0.042(3) 0.027(4) 0.037(3) -0.013(4) 0.009(3) -0.005(4)
C(25) 0.039(4) 0.042(4) 0.025(4) 0.006(3) 0.004(3) 0.002(3)
C(26) 0.039(4) 0.041(4) 0.025(4) -0.001(3) -0.006(3) 0.006(3)
C(27) 0.032(4) 0.038(3) 0.027(4) -0.002(3) 0.000(3) -0.001(3)
C(28) 0.035(4) 0.029(4) 0.025(4) 0.002(3) 0.003(3) 0.004(3)
C(29) 0.040(4) 0.031(4) 0.022(4) -0.003(3) -0.005(3) -0.001(3)
C(30) 0.043(4) 0.040(5) 0.030(4) -0.004(3) 0.006(3) -0.005(4)
C(31) 0.040(4) 0.034(5) 0.026(3) -0.004(4) -0.006(3) -0.006(3)
C(32) 0.034(4) 0.026(4) 0.023(3) 0.000(3) 0.002(2) -0.002(3)
C(33) 0.036(4) 0.019(4) 0.026(3) 0.000(3) 0.001(2) -0.002(3)
C(34) 0.034(4) 0.028(3) 0.023(3) 0.008(3) -0.002(2) -0.004(3)
C(35) 0.041(4) 0.039(5) 0.026(4) 0.008(4) -0.008(3) -0.008(3)
C(36) 0.036(4) 0.027(3) 0.025(4) 0.003(3) 0.002(3) 0.001(3)
C(37) 0.034(4) 0.034(4) 0.016(3) 0.002(3) -0.001(2) 0.006(3)
C(38) 0.035(4) 0.035(4) 0.014(3) -0.009(3) 0.001(2) 0.004(3)
C(39) 0.035(4) 0.037(5) 0.024(3) -0.002(3) 0.007(3) 0.011(3)
C(40) 0.033(4) 0.059(6) 0.031(4) -0.005(4) 0.009(3) -0.018(4)
C(41) 0.035(4) 0.029(4) 0.017(3) 0.004(3) -0.002(3) 0.005(3)
C(42) 0.041(5) 0.032(4) 0.035(5) 0.004(3) -0.004(4) -0.002(3)
C(43) 0.047(5) 0.030(4) 0.036(5) 0.013(4) 0.008(4) 0.003(4)
C(44) 0.042(4) 0.029(4) 0.019(3) 0.003(3) -0.009(3) -0.007(3)
C(45) 0.037(4) 0.045(5) 0.031(4) 0.006(3) -0.007(3) -0.002(4)
C(46) 0.038(4) 0.033(4) 0.022(4) 0.007(3) 0.005(3) 0.006(3)
C(47) 0.051(5) 0.034(4) 0.039(5) 0.011(4) 0.010(4) 0.006(4)
C(48) 0.045(3) 0.033(5) 0.035(3) 0.005(4) 0.002(3) 0.005(4)
C(49) 0.090(6) 0.067(7) 0.035(5) 0.020(5) -0.013(4) 0.004(4)
C(50) 0.095(6) 0.066(7) 0.040(5) 0.001(5) -0.008(4) 0.019(4)
C(51) 0.071(5) 0.053(6) 0.037(5) 0.020(4) 0.008(4) 0.018(4)
C(52) 0.064(6) 0.095(8) 0.068(7) -0.009(6) 0.025(5) 0.015(6)
C(53) 0.056(5) 0.067(7) 0.045(5) 0.010(4) 0.023(4) -0.007(4)
C(54) 0.086(7) 0.074(8) 0.058(6) -0.004(6) 0.007(5) -0.007(5)
C(55) 0.095(8) 0.055(7) 0.079(7) -0.020(6) -0.051(6) 0.015(5)
C(56) 0.16(1) 0.076(7) 0.037(5) 0.086(7) 0.033(5) 0.019(5)
C(57) 0.064(7) 0.12(1) 0.23(2) -0.013(6) -0.037(9) 0.13(1)

loop_
_atom_type_symbol
_atom_type_description
_atom_type_scat_dispersion_real
_atom_type_scat_dispersion_imag
_atom_type_scat_source
C C 0.018 0.009
;International Tables for Crystallography
(1992, Vol. C, Tables 4.2.6.8 and 6.1.1.1)
;
H H 0.000 0.000
;International Tables for Crystallography
(1992, Vol. C, Table 6.1.1.2)
;
O O 0.049 0.032
;International Tables for Crystallography
(1992, Vol. C, Tables 4.2.6.8 and 6.1.1.1)
;

loop_
_geom_angle_atom_site_label_1
_geom_angle_atom_site_label_2
_geom_angle_atom_site_label_3
_geom_angle
_geom_angle_site_symmetry_1
_geom_angle_site_symmetry_2
_geom_angle_site_symmetry_3
_geom_angle_publ_flag
C(2) C(1) C(10) 114.6(7) . 1_555 1_555 yes
C(1) C(2) C(3) 108.5(7) . 1_555 1_555 yes
O(1) C(3) C(2) 106.8(6) . 1_555 1_555 yes
O(1) C(3) C(4) 111.2(7) . 1_555 1_555 yes
C(2) C(3) C(4) 111.5(6) . 1_555 1_555 yes
C(3) C(4) C(5) 111.9(7) . 1_555 1_555 yes
C(4) C(5) C(6) 110.1(6) . 1_555 1_555 yes
C(4) C(5) C(10) 112.7(6) . 1_555 1_555 yes
C(6) C(5) C(10) 112.5(6) . 1_555 1_555 yes
C(5) C(6) C(7) 112.3(7) . 1_555 1_555 yes
C(6) C(7) C(8) 113.4(7) . 1_555 1_555 yes
C(7) C(8) C(9) 111.7(6) . 1_555 1_555 yes
C(7) C(8) C(14) 112.5(7) . 1_555 1_555 yes
C(9) C(8) C(14) 107.9(6) . 1_555 1_555 yes
C(8) C(9) C(10) 112.0(7) . 1_555 1_555 yes
C(8) C(9) C(11) 112.8(6) . 1_555 1_555 yes
C(10) C(9) C(11) 115.3(7) . 1_555 1_555 yes
C(1) C(10) C(5) 108.4(6) . 1_555 1_555 yes
C(1) C(10) C(9) 111.8(7) . 1_555 1_555 yes
C(1) C(10) C(19) 108.2(7) . 1_555 1_555 yes
C(5) C(10) C(9) 109.9(6) . 1_555 1_555 yes
C(5) C(10) C(19) 109.4(7) . 1_555 1_555 yes
C(9) C(10) C(19) 109.0(7) . 1_555 1_555 yes
C(9) C(11) C(12) 112.9(6) . 1_555 1_555 yes
O(2) C(12) C(11) 110.9(7) . 1_555 1_555 yes
O(2) C(12) C(13) 108.8(6) . 1_555 1_555 yes
C(11) C(12) C(13) 111.9(7) . 1_555 1_555 yes
C(12) C(13) C(14) 108.1(6) . 1_555 1_555 yes
C(12) C(13) C(17) 117.4(7) . 1_555 1_555 yes
C(12) C(13) C(18) 108.5(6) . 1_555 1_555 yes
C(14) C(13) C(17) 101.5(6) . 1_555 1_555 yes
C(14) C(13) C(18) 113.3(6) . 1_555 1_555 yes
C(17) C(13) C(18) 108.0(7) . 1_555 1_555 yes
C(8) C(14) C(13) 115.3(7) . 1_555 1_555 yes
C(8) C(14) C(15) 118.5(7) . 1_555 1_555 yes
C(13) C(14) C(15) 103.9(6) . 1_555 1_555 yes
C(14) C(15) C(16) 103.8(6) . 1_555 1_555 yes
C(15) C(16) C(17) 107.4(6) . 1_555 1_555 yes
C(13) C(17) C(16) 102.3(6) . 1_555 1_555 yes
C(13) C(17) C(20) 121.0(7) . 1_555 1_555 yes
C(16) C(17) C(20) 111.6(7) . 1_555 1_555 yes
C(17) C(20) C(21) 113.0(7) . 1_555 1_555 yes
C(17) C(20) C(22) 112.6(7) . 1_555 1_555 yes
C(21) C(20) C(22) 109.4(7) . 1_555 1_555 yes
C(20) C(22) C(23) 116.0(7) . 1_555 1_555 yes
C(22) C(23) C(24) 109.2(7) . 1_555 1_555 yes
O(3) C(24) O(4) 122.0(8) . 1_555 1_555 yes
O(3) C(24) C(23) 124.6(8) . 1_555 1_555 yes
O(4) C(24) C(23) 113.3(8) . 1_555 1_555 yes
C(26) C(25) C(34) 114.3(7) . 1_555 1_555 yes
C(25) C(26) C(27) 110.5(7) . 1_555 1_555 yes
O(5) C(27) C(26) 107.9(7) . 1_555 1_555 yes
O(5) C(27) C(28) 111.3(7) . 1_555 1_555 yes
C(26) C(27) C(28) 113.1(7) . 1_555 1_555 yes
C(27) C(28) C(29) 112.2(7) . 1_555 1_555 yes
C(28) C(29) C(30) 110.6(7) . 1_555 1_555 yes
C(28) C(29) C(34) 113.1(6) . 1_555 1_555 yes
C(30) C(29) C(34) 112.5(6) . 1_555 1_555 yes
C(29) C(30) C(31) 112.1(7) . 1_555 1_555 yes
C(30) C(31) C(32) 113.7(7) . 1_555 1_555 yes
C(31) C(32) C(33) 110.3(6) . 1_555 1_555 yes
C(31) C(32) C(38) 111.7(6) . 1_555 1_555 yes
C(33) C(32) C(38) 109.0(6) . 1_555 1_555 yes
C(32) C(33) C(34) 113.3(7) . 1_555 1_555 yes
C(32) C(33) C(35) 111.0(6) . 1_555 1_555 yes
C(34) C(33) C(35) 115.1(6) . 1_555 1_555 yes
C(25) C(34) C(29) 108.7(6) . 1_555 1_555 yes
C(25) C(34) C(33) 111.7(7) . 1_555 1_555 yes
C(25) C(34) C(43) 106.6(7) . 1_555 1_555 yes
C(29) C(34) C(33) 108.7(6) . 1_555 1_555 yes
C(29) C(34) C(43) 109.3(7) . 1_555 1_555 yes
C(33) C(34) C(43) 111.8(7) . 1_555 1_555 yes
C(33) C(35) C(36) 114.1(7) . 1_555 1_555 yes
O(6) C(36) C(35) 110.6(7) . 1_555 1_555 yes
O(6) C(36) C(37) 108.8(6) . 1_555 1_555 yes
C(35) C(36) C(37) 111.5(7) . 1_555 1_555 yes
C(36) C(37) C(38) 107.8(6) . 1_555 1_555 yes
C(36) C(37) C(41) 118.3(7) . 1_555 1_555 yes
C(36) C(37) C(42) 107.5(7) . 1_555 1_555 yes
C(38) C(37) C(41) 100.4(6) . 1_555 1_555 yes
C(38) C(37) C(42) 112.2(7) . 1_555 1_555 yes
C(41) C(37) C(42) 110.5(6) . 1_555 1_555 yes
C(32) C(38) C(37) 115.8(7) . 1_555 1_555 yes
C(32) C(38) C(39) 119.0(7) . 1_555 1_555 yes
C(37) C(38) C(39) 104.2(6) . 1_555 1_555 yes
C(38) C(39) C(40) 104.7(7) . 1_555 1_555 yes
C(39) C(40) C(41) 106.4(7) . 1_555 1_555 yes
C(37) C(41) C(40) 103.9(6) . 1_555 1_555 yes
C(37) C(41) C(44) 119.5(6) . 1_555 1_555 yes
C(40) C(41) C(44) 110.7(7) . 1_555 1_555 yes
C(41) C(44) C(45) 114.0(7) . 1_555 1_555 yes
C(41) C(44) C(46) 111.8(6) . 1_555 1_555 yes
C(45) C(44) C(46) 111.4(6) . 1_555 1_555 yes
C(44) C(46) C(47) 114.6(7) . 1_555 1_555 yes
C(46) C(47) C(48) 110.7(7) . 1_555 1_555 yes
O(7) C(48) O(8) 121.9(8) . 1_555 1_555 yes
O(7) C(48) C(47) 123.9(8) . 1_555 1_555 yes
O(8) C(48) C(47) 114.2(8) . 1_555 1_555 yes
C(50) C(49) C(54) 118(1) . 1_555 1_555 yes
C(50) C(49) C(55) 130(1) . 1_555 1_555 yes
C(54) C(49) C(55) 111(1) . 1_555 1_555 yes
C(49) C(50) C(51) 124(1) . 1_555 1_555 yes
C(49) C(50) C(56) 120(1) . 1_555 1_555 yes
C(51) C(50) C(56) 114(1) . 1_555 1_555 yes
C(50) C(51) C(52) 110(1) . 1_555 1_555 yes
C(50) C(51) C(57) 126(1) . 1_555 1_555 yes
C(52) C(51) C(57) 122(1) . 1_555 1_555 yes
C(51) C(52) C(53) 127(1) . 1_555 1_555 yes
C(52) C(53) C(54) 118(1) . 1_555 1_555 yes
C(49) C(54) C(53) 119(1) . 1_555 1_555 yes

loop_
_geom_bond_atom_site_label_1
_geom_bond_atom_site_label_2
_geom_bond_distance
_geom_bond_site_symmetry_1
_geom_bond_site_symmetry_2
_geom_bond_publ_flag
O(1) C(3) 1.431(9) . . yes
O(2) C(12) 1.452(9) . . yes
O(3) C(24) 1.216(9) . . yes
O(4) C(24) 1.341(9) . . yes
O(5) C(27) 1.448(9) . . yes
O(6) C(36) 1.468(9) . . yes
O(7) C(48) 1.223(9) . . yes
O(8) C(48) 1.321(9) . . yes
C(1) C(2) 1.54(1) . . yes
C(1) C(10) 1.53(1) . . yes
C(2) C(3) 1.51(1) . . yes
C(3) C(4) 1.52(1) . . yes
C(4) C(5) 1.55(1) . . yes
C(5) C(6) 1.54(1) . . yes
C(5) C(10) 1.544(10) . . yes
C(6) C(7) 1.50(1) . . yes
C(7) C(8) 1.53(1) . . yes
C(8) C(9) 1.55(1) . . yes
C(8) C(14) 1.54(1) . . yes
C(9) C(10) 1.57(1) . . yes
C(9) C(11) 1.51(1) . . yes
C(10) C(19) 1.55(1) . . yes
C(11) C(12) 1.52(1) . . yes
C(12) C(13) 1.54(1) . . yes
C(13) C(14) 1.505(10) . . yes
C(13) C(17) 1.565(10) . . yes
C(13) C(18) 1.56(1) . . yes
C(14) C(15) 1.54(1) . . yes
C(15) C(16) 1.53(1) . . yes
C(16) C(17) 1.56(1) . . yes
C(17) C(20) 1.52(1) . . yes
C(20) C(21) 1.54(1) . . yes
C(20) C(22) 1.54(1) . . yes
C(22) C(23) 1.51(1) . . yes
C(23) C(24) 1.51(1) . . yes
C(25) C(26) 1.52(1) . . yes
C(25) C(34) 1.56(1) . . yes
C(26) C(27) 1.50(1) . . yes
C(27) C(28) 1.50(1) . . yes
C(28) C(29) 1.54(1) . . yes
C(29) C(30) 1.55(1) . . yes
C(29) C(34) 1.55(1) . . yes
C(30) C(31) 1.51(1) . . yes
C(31) C(32) 1.53(1) . . yes
C(32) C(33) 1.56(1) . . yes
C(32) C(38) 1.52(1) . . yes
C(33) C(34) 1.54(1) . . yes
C(33) C(35) 1.55(1) . . yes
C(34) C(43) 1.52(1) . . yes
C(35) C(36) 1.52(1) . . yes
C(36) C(37) 1.54(1) . . yes
C(37) C(38) 1.537(10) . . yes
C(37) C(41) 1.55(1) . . yes
C(37) C(42) 1.55(1) . . yes
C(38) C(39) 1.53(1) . . yes
C(39) C(40) 1.54(1) . . yes
C(40) C(41) 1.55(1) . . yes
C(41) C(44) 1.56(1) . . yes
C(44) C(45) 1.54(1) . . yes
C(44) C(46) 1.54(1) . . yes
C(46) C(47) 1.54(1) . . yes
C(47) C(48) 1.50(1) . . yes
C(49) C(50) 1.30(1) . . yes
C(49) C(54) 1.46(1) . . yes
C(49) C(55) 1.43(1) . . yes
C(50) C(51) 1.46(1) . . yes
C(50) C(56) 1.53(1) . . yes
C(51) C(52) 1.42(1) . . yes
C(51) C(57) 1.39(2) . . yes
C(52) C(53) 1.30(1) . . yes
C(53) C(54) 1.36(1) . . yes

loop_
_geom_contact_atom_site_label_1
_geom_contact_atom_site_label_2
_geom_contact_distance
_geom_contact_site_symmetry_1
_geom_contact_site_symmetry_2
_geom_contact_publ_flag
O(1) O(6) 2.630(7) . 2_755 ?
O(1) O(3) 2.688(8) . 1_554 ?
O(1) C(36) 3.409(10) . 2_755 ?
O(2) O(5) 2.656(7) . 2_756 ?
O(2) O(8) 2.664(8) . 2_855 ?
O(2) O(7) 3.336(7) . 2_855 ?
O(2) C(48) 3.41(1) . 2_855 ?
O(2) C(27) 3.57(1) . 2_756 ?
O(3) O(6) 3.338(7) . 2_856 ?
O(3) C(4) 3.46(1) . 1_556 ?
O(3) C(3) 3.47(1) . 1_556 ?
O(4) O(6) 2.641(7) . 2_856 ?
O(4) C(33) 3.473(10) . 2_856 ?
O(5) O(7) 2.692(7) . 1_556 ?
O(5) C(12) 3.39(1) . 2_746 ?
O(6) C(24) 3.400(10) . 2_846 ?
O(6) C(3) 3.487(10) . 2_745 ?
O(6) C(2) 3.592(10) . 2_745 ?
O(7) C(28) 3.439(10) . 1_554 ?
O(7) C(27) 3.469(10) . 1_554 ?
O(8) C(9) 3.49(1) . 2_845 ?

loop_
_geom_torsion_atom_site_label_1
_geom_torsion_atom_site_label_2
_geom_torsion_atom_site_label_3
_geom_torsion_atom_site_label_4
_geom_torsion
_geom_torsion_site_symmetry_1
_geom_torsion_site_symmetry_2
_geom_torsion_site_symmetry_3
_geom_torsion_site_symmetry_4
_geom_torsion_publ_flag
O(1) C(3) C(2) C(1) -178.9(6) 1_555 1_555 1_555 1_555 yes
O(1) C(3) C(4) C(5) 175.3(6) 1_555 1_555 1_555 1_555 yes
O(2) C(12) C(11) C(9) 67.1(8) 1_555 1_555 1_555 1_555 yes
O(2) C(12) C(13) C(14) -67.9(8) 1_555 1_555 1_555 1_555 yes
O(2) C(12) C(13) C(17) 46.1(9) 1_555 1_555 1_555 1_555 yes
O(2) C(12) C(13) C(18) 168.8(6) 1_555 1_555 1_555 1_555 yes
O(3) C(24) C(23) C(22) -66(1) 1_555 1_555 1_555 1_555 yes
O(4) C(24) C(23) C(22) 115.4(8) 1_555 1_555 1_555 1_555 yes
O(5) C(27) C(26) C(25) -178.7(6) 1_555 1_555 1_555 1_555 yes
O(5) C(27) C(28) C(29) 176.1(6) 1_555 1_555 1_555 1_555 yes
O(6) C(36) C(35) C(33) 66.3(9) 1_555 1_555 1_555 1_555 yes
O(6) C(36) C(37) C(38) -68.0(8) 1_555 1_555 1_555 1_555 yes
O(6) C(36) C(37) C(41) 44.9(8) 1_555 1_555 1_555 1_555 yes
O(6) C(36) C(37) C(42) 170.9(6) 1_555 1_555 1_555 1_555 yes
O(7) C(48) C(47) C(46) -67(1) 1_555 1_555 1_555 1_555 yes
O(8) C(48) C(47) C(46) 110.8(8) 1_555 1_555 1_555 1_555 yes
C(1) C(2) C(3) C(4) -57.3(8) 1_555 1_555 1_555 1_555 yes
C(1) C(10) C(5) C(4) 51.0(8) 1_555 1_555 1_555 1_555 yes
C(1) C(10) C(5) C(6) 176.2(7) 1_555 1_555 1_555 1_555 yes
C(1) C(10) C(9) C(8) -173.5(6) 1_555 1_555 1_555 1_555 yes
C(1) C(10) C(9) C(11) 55.7(9) 1_555 1_555 1_555 1_555 yes
C(2) C(1) C(10) C(5) -55.1(9) 1_555 1_555 1_555 1_555 yes
C(2) C(1) C(10) C(9) 66.2(9) 1_555 1_555 1_555 1_555 yes
C(2) C(1) C(10) C(19) -173.7(7) 1_555 1_555 1_555 1_555 yes
C(2) C(3) C(4) C(5) 56.3(9) 1_555 1_555 1_555 1_555 yes
C(3) C(2) C(1) C(10) 58.7(8) 1_555 1_555 1_555 1_555 yes
C(3) C(4) C(5) C(6) -179.7(7) 1_555 1_555 1_555 1_555 yes
C(3) C(4) C(5) C(10) -53.3(9) 1_555 1_555 1_555 1_555 yes
C(4) C(5) C(6) C(7) 72.1(9) 1_555 1_555 1_555 1_555 yes
C(4) C(5) C(10) C(9) -71.5(8) 1_555 1_555 1_555 1_555 yes
C(4) C(5) C(10) C(19) 168.8(7) 1_555 1_555 1_555 1_555 yes
C(5) C(6) C(7) C(8) 53.4(9) 1_555 1_555 1_555 1_555 yes
C(5) C(10) C(9) C(8) -53.1(9) 1_555 1_555 1_555 1_555 yes
C(5) C(10) C(9) C(11) 176.1(6) 1_555 1_555 1_555 1_555 yes
C(6) C(5) C(10) C(9) 53.7(9) 1_555 1_555 1_555 1_555 yes
C(6) C(5) C(10) C(19) -66.0(8) 1_555 1_555 1_555 1_555 yes
C(6) C(7) C(8) C(9) -52.8(9) 1_555 1_555 1_555 1_555 yes
C(6) C(7) C(8) C(14) -174.2(7) 1_555 1_555 1_555 1_555 yes
C(7) C(6) C(5) C(10) -54.5(9) 1_555 1_555 1_555 1_555 yes
C(7) C(8) C(9) C(10) 52.5(9) 1_555 1_555 1_555 1_555 yes
C(7) C(8) C(9) C(11) -175.4(7) 1_555 1_555 1_555 1_555 yes
C(7) C(8) C(14) C(13) 179.5(6) 1_555 1_555 1_555 1_555 yes
C(7) C(8) C(14) C(15) -56.4(9) 1_555 1_555 1_555 1_555 yes
C(8) C(9) C(10) C(19) 66.8(9) 1_555 1_555 1_555 1_555 yes
C(8) C(9) C(11) C(12) 53.1(9) 1_555 1_555 1_555 1_555 yes
C(8) C(14) C(13) C(12) -58.1(9) 1_555 1_555 1_555 1_555 yes
C(8) C(14) C(13) C(17) 177.8(7) 1_555 1_555 1_555 1_555 yes
C(8) C(14) C(13) C(18) 62.2(9) 1_555 1_555 1_555 1_555 yes
C(8) C(14) C(15) C(16) -165.5(7) 1_555 1_555 1_555 1_555 yes
C(9) C(8) C(14) C(13) 55.9(9) 1_555 1_555 1_555 1_555 yes
C(9) C(8) C(14) C(15) 180.0(6) 1_555 1_555 1_555 1_555 yes
C(9) C(11) C(12) C(13) -54.7(9) 1_555 1_555 1_555 1_555 yes
C(10) C(9) C(8) C(14) 176.6(6) 1_555 1_555 1_555 1_555 yes
C(10) C(9) C(11) C(12) -176.5(7) 1_555 1_555 1_555 1_555 yes
C(11) C(9) C(8) C(14) -51.3(8) 1_555 1_555 1_555 1_555 yes
C(11) C(9) C(10) C(19) -64.0(9) 1_555 1_555 1_555 1_555 yes
C(11) C(12) C(13) C(14) 55.1(9) 1_555 1_555 1_555 1_555 yes
C(11) C(12) C(13) C(17) 169.1(7) 1_555 1_555 1_555 1_555 yes
C(11) C(12) C(13) C(18) -68.2(8) 1_555 1_555 1_555 1_555 yes
C(12) C(13) C(14) C(15) 170.5(6) 1_555 1_555 1_555 1_555 yes
C(12) C(13) C(17) C(16) -155.8(7) 1_555 1_555 1_555 1_555 yes
C(12) C(13) C(17) C(20) 79.4(10) 1_555 1_555 1_555 1_555 yes
C(13) C(14) C(15) C(16) -36.0(8) 1_555 1_555 1_555 1_555 yes
C(13) C(17) C(16) C(15) 16.5(9) 1_555 1_555 1_555 1_555 yes
C(13) C(17) C(20) C(21) -59.5(10) 1_555 1_555 1_555 1_555 yes
C(13) C(17) C(20) C(22) 175.9(7) 1_555 1_555 1_555 1_555 yes
C(14) C(13) C(17) C(16) -38.2(8) 1_555 1_555 1_555 1_555 yes
C(14) C(13) C(17) C(20) -163.0(7) 1_555 1_555 1_555 1_555 yes
C(14) C(15) C(16) C(17) 11.1(9) 1_555 1_555 1_555 1_555 yes
C(15) C(14) C(13) C(17) 46.4(7) 1_555 1_555 1_555 1_555 yes
C(15) C(14) C(13) C(18) -69.1(8) 1_555 1_555 1_555 1_555 yes
C(15) C(16) C(17) C(20) 147.3(7) 1_555 1_555 1_555 1_555 yes
C(16) C(17) C(13) C(18) 81.3(7) 1_555 1_555 1_555 1_555 yes
C(16) C(17) C(20) C(21) -179.9(7) 1_555 1_555 1_555 1_555 yes
C(16) C(17) C(20) C(22) 55.5(9) 1_555 1_555 1_555 1_555 yes
C(17) C(20) C(22) C(23) 58.6(10) 1_555 1_555 1_555 1_555 yes
C(18) C(13) C(17) C(20) -43.6(9) 1_555 1_555 1_555 1_555 yes
C(20) C(22) C(23) C(24) 178.8(7) 1_555 1_555 1_555 1_555 yes
C(21) C(20) C(22) C(23) -67.8(9) 1_555 1_555 1_555 1_555 yes
C(25) C(26) C(27) C(28) -55.1(9) 1_555 1_555 1_555 1_555 yes
C(25) C(34) C(29) C(28) 50.0(9) 1_555 1_555 1_555 1_555 yes
C(25) C(34) C(29) C(30) 176.3(7) 1_555 1_555 1_555 1_555 yes
C(25) C(34) C(33) C(32) -175.9(6) 1_555 1_555 1_555 1_555 yes
C(25) C(34) C(33) C(35) 54.8(9) 1_555 1_555 1_555 1_555 yes
C(26) C(25) C(34) C(29) -52.3(9) 1_555 1_555 1_555 1_555 yes
C(26) C(25) C(34) C(33) 67.6(9) 1_555 1_555 1_555 1_555 yes
C(26) C(25) C(34) C(43) -170.1(7) 1_555 1_555 1_555 1_555 yes
C(26) C(27) C(28) C(29) 54.4(9) 1_555 1_555 1_555 1_555 yes
C(27) C(26) C(25) C(34) 55.2(9) 1_555 1_555 1_555 1_555 yes
C(27) C(28) C(29) C(30) -179.6(6) 1_555 1_555 1_555 1_555 yes
C(27) C(28) C(29) C(34) -52.4(9) 1_555 1_555 1_555 1_555 yes
C(28) C(29) C(30) C(31) 74.1(8) 1_555 1_555 1_555 1_555 yes
C(28) C(29) C(34) C(33) -71.7(9) 1_555 1_555 1_555 1_555 yes
C(28) C(29) C(34) C(43) 166.1(7) 1_555 1_555 1_555 1_555 yes
C(29) C(30) C(31) C(32) 52.1(10) 1_555 1_555 1_555 1_555 yes
C(29) C(34) C(33) C(32) -55.9(9) 1_555 1_555 1_555 1_555 yes
C(29) C(34) C(33) C(35) 174.7(7) 1_555 1_555 1_555 1_555 yes
C(30) C(29) C(34) C(33) 54.5(9) 1_555 1_555 1_555 1_555 yes
C(30) C(29) C(34) C(43) -67.7(8) 1_555 1_555 1_555 1_555 yes
C(30) C(31) C(32) C(33) -52.0(9) 1_555 1_555 1_555 1_555 yes
C(30) C(31) C(32) C(38) -173.4(7) 1_555 1_555 1_555 1_555 yes
C(31) C(30) C(29) C(34) -53.5(9) 1_555 1_555 1_555 1_555 yes
C(31) C(32) C(33) C(34) 54.8(9) 1_555 1_555 1_555 1_555 yes
C(31) C(32) C(33) C(35) -173.8(6) 1_555 1_555 1_555 1_555 yes
C(31) C(32) C(38) C(37) 178.7(7) 1_555 1_555 1_555 1_555 yes
C(31) C(32) C(38) C(39) -55.9(9) 1_555 1_555 1_555 1_555 yes
C(32) C(33) C(34) C(43) 64.8(9) 1_555 1_555 1_555 1_555 yes
C(32) C(33) C(35) C(36) 52.6(9) 1_555 1_555 1_555 1_555 yes
C(32) C(38) C(37) C(36) -57.9(9) 1_555 1_555 1_555 1_555 yes
C(32) C(38) C(37) C(41) 177.6(7) 1_555 1_555 1_555 1_555 yes
C(32) C(38) C(37) C(42) 60.2(9) 1_555 1_555 1_555 1_555 yes
C(32) C(38) C(39) C(40) -163.3(7) 1_555 1_555 1_555 1_555 yes
C(33) C(32) C(38) C(37) 56.6(9) 1_555 1_555 1_555 1_555 yes
C(33) C(32) C(38) C(39) -178.1(6) 1_555 1_555 1_555 1_555 yes
C(33) C(35) C(36) C(37) -54.9(9) 1_555 1_555 1_555 1_555 yes
C(34) C(33) C(32) C(38) 177.8(6) 1_555 1_555 1_555 1_555 yes
C(34) C(33) C(35) C(36) -176.9(7) 1_555 1_555 1_555 1_555 yes
C(35) C(33) C(32) C(38) -50.8(8) 1_555 1_555 1_555 1_555 yes
C(35) C(33) C(34) C(43) -64.5(9) 1_555 1_555 1_555 1_555 yes
C(35) C(36) C(37) C(38) 54.2(9) 1_555 1_555 1_555 1_555 yes
C(35) C(36) C(37) C(41) 167.2(6) 1_555 1_555 1_555 1_555 yes
C(35) C(36) C(37) C(42) -66.9(8) 1_555 1_555 1_555 1_555 yes
C(36) C(37) C(38) C(39) 169.4(7) 1_555 1_555 1_555 1_555 yes
C(36) C(37) C(41) C(40) -156.7(7) 1_555 1_555 1_555 1_555 yes
C(36) C(37) C(41) C(44) 79.3(9) 1_555 1_555 1_555 1_555 yes
C(37) C(38) C(39) C(40) -32.5(8) 1_555 1_555 1_555 1_555 yes
C(37) C(41) C(40) C(39) 20.6(8) 1_555 1_555 1_555 1_555 yes
C(37) C(41) C(44) C(45) -58.3(9) 1_555 1_555 1_555 1_555 yes
C(37) C(41) C(44) C(46) 174.3(7) 1_555 1_555 1_555 1_555 yes
C(38) C(37) C(41) C(40) -39.8(8) 1_555 1_555 1_555 1_555 yes
C(38) C(37) C(41) C(44) -163.7(7) 1_555 1_555 1_555 1_555 yes
C(38) C(39) C(40) C(41) 7.1(9) 1_555 1_555 1_555 1_555 yes
C(39) C(38) C(37) C(41) 44.9(8) 1_555 1_555 1_555 1_555 yes
C(39) C(38) C(37) C(42) -72.4(8) 1_555 1_555 1_555 1_555 yes
C(39) C(40) C(41) C(44) 150.1(7) 1_555 1_555 1_555 1_555 yes
C(40) C(41) C(37) C(42) 78.8(8) 1_555 1_555 1_555 1_555 yes
C(40) C(41) C(44) C(45) -178.9(7) 1_555 1_555 1_555 1_555 yes
C(40) C(41) C(44) C(46) 53.7(9) 1_555 1_555 1_555 1_555 yes
C(41) C(44) C(46) C(47) 60.6(9) 1_555 1_555 1_555 1_555 yes
C(42) C(37) C(41) C(44) -45.2(9) 1_555 1_555 1_555 1_555 yes
C(44) C(46) C(47) C(48) 177.8(7) 1_555 1_555 1_555 1_555 yes
C(45) C(44) C(46) C(47) -68.2(9) 1_555 1_555 1_555 1_555 yes
C(49) C(50) C(51) C(52) -2(1) 1_555 1_555 1_555 1_555 yes
C(49) C(50) C(51) C(57) -179(1) 1_555 1_555 1_555 1_555 yes
C(49) C(54) C(53) C(52) 1(1) 1_555 1_555 1_555 1_555 yes
C(50) C(49) C(54) C(53) 0(1) 1_555 1_555 1_555 1_555 yes
C(50) C(51) C(52) C(53) 4(1) 1_555 1_555 1_555 1_555 yes
C(51) C(50) C(49) C(54) 1(1) 1_555 1_555 1_555 1_555 yes
C(51) C(50) C(49) C(55) -178.8(10) 1_555 1_555 1_555 1_555 yes
C(51) C(52) C(53) C(54) -3(1) 1_555 1_555 1_555 1_555 yes
C(52) C(51) C(50) C(56) 177.1(9) 1_555 1_555 1_555 1_555 yes
C(53) C(52) C(51) C(57) -178(1) 1_555 1_555 1_555 1_555 yes
C(53) C(54) C(49) C(55) 179(1) 1_555 1_555 1_555 1_555 yes
C(54) C(49) C(50) C(56) -178.7(9) 1_555 1_555 1_555 1_555 yes
C(55) C(49) C(50) C(56) 1(1) 1_555 1_555 1_555 1_555 yes
C(56) C(50) C(51) C(57) 0(1) 1_555 1_555 1_555 1_555 yes

loop_
_cod_related_entry_id
_cod_related_entry_database
_cod_related_entry_code
1 ChemSpider 21197822
